data_4106284
loop_
_publ_author_name
'Yujie Sun'
'Julian P. Bigi'
'Nicholas A. Piro'
'Ming Lee Tang'
'Jeffrey R. Long'
'Christopher J. Chang'

_publ_section_title
;
 Molecular Cobalt Pentapyridine Catalysts for Generating Hydrogen from
 Water
;
_journal_name_full 'Journal of the American Chemical Society'
_journal_page_first 9212
_journal_page_last 9215
_journal_paper_doi 10.1021/ja202743r
_journal_volume 133
_journal_year 2011
_chemical_formula_sum 'C41.25 H49 Co F6 N6 O9.5 S2'
_chemical_formula_weight 1017.91
_chemical_name_common '[(NMe2PY5Me2)Co(OTf)]OTf'
_chemical_name_systematic
; 
 ? 
;
_space_group_IT_number 12
_symmetry_cell_setting monoclinic
_symmetry_space_group_name_Hall '-C 2y'
_symmetry_space_group_name_H-M 'C 1 2/m 1'
_atom_sites_solution_hydrogens geom
_atom_sites_solution_primary direct
_atom_sites_solution_secondary difmap
_audit_creation_method SHELXL-97
_cell_angle_alpha 90.00
_cell_angle_beta 95.0970(10)
_cell_angle_gamma 90.00
_cell_formula_units_Z 4
_cell_length_a 21.8445(15)
_cell_length_b 15.8758(11)
_cell_length_c 13.9791(10)
_cell_measurement_reflns_used 9979
_cell_measurement_temperature 100(2)
_cell_measurement_theta_max 25.63
_cell_measurement_theta_min 2.57
_cell_volume 4828.8(6)
_computing_cell_refinement 'Bruker SAINT'
_computing_data_collection 'Bruker APEX2'
_computing_data_reduction 'Bruker SAINT'
_computing_molecular_graphics 'Bruker SHELXTL'
_computing_publication_material 'Bruker SHELXTL'
_computing_structure_refinement 'SHELXL-97 (Sheldrick, 1997)'
_computing_structure_solution 'SHELXS-97 (Sheldrick, 1990)'
_diffrn_ambient_temperature 100(2)
_diffrn_measured_fraction_theta_full 1.000
_diffrn_measured_fraction_theta_max 1.000
_diffrn_measurement_device_type 'Bruker APEX-II CCD'
_diffrn_measurement_method '\f and \w scans'
_diffrn_radiation_monochromator graphite
_diffrn_radiation_source 'fine-focus sealed tube'
_diffrn_radiation_type MoK\a
_diffrn_radiation_wavelength 0.71073
_diffrn_reflns_av_R_equivalents 0.0278
_diffrn_reflns_av_sigmaI/netI 0.0239
_diffrn_reflns_limit_h_max 24
_diffrn_reflns_limit_h_min -26
_diffrn_reflns_limit_k_max 17
_diffrn_reflns_limit_k_min -19
_diffrn_reflns_limit_l_max 16
_diffrn_reflns_limit_l_min -16
_diffrn_reflns_number 19635
_diffrn_reflns_theta_full 25.35
_diffrn_reflns_theta_max 25.35
_diffrn_reflns_theta_min 1.46
_diffrn_standards_number 0
_exptl_absorpt_coefficient_mu 0.523
_exptl_absorpt_correction_T_max 0.7452
_exptl_absorpt_correction_T_min 0.6501
_exptl_absorpt_correction_type multi-scan
_exptl_absorpt_process_details SADABAS
_exptl_crystal_colour yellow
_exptl_crystal_density_diffrn 1.400
_exptl_crystal_description rod
_exptl_crystal_F_000 2110
_exptl_crystal_size_max 0.05
_exptl_crystal_size_mid 0.04
_exptl_crystal_size_min 0.03
_refine_diff_density_max 1.129
_refine_diff_density_min -0.865
_refine_diff_density_rms 0.091
_refine_ls_extinction_method none
_refine_ls_goodness_of_fit_ref 1.130
_refine_ls_hydrogen_treatment constr
_refine_ls_matrix_type full
_refine_ls_number_parameters 485
_refine_ls_number_reflns 4606
_refine_ls_number_restraints 239
_refine_ls_restrained_S_all 1.116
_refine_ls_R_factor_all 0.0716
_refine_ls_R_factor_gt 0.0611
_refine_ls_shift/su_max 0.002
_refine_ls_shift/su_mean 0.000
_refine_ls_structure_factor_coef Fsqd
_refine_ls_weighting_details 'calc w=1/[\s^2^(Fo^2^)+(0.0993P)^2^+15.6654P] where P=(Fo^2^+2Fc^2^)/3'
_refine_ls_weighting_scheme calc
_refine_ls_wR_factor_gt 0.1782
_refine_ls_wR_factor_ref 0.1887
_reflns_number_gt 3893
_reflns_number_total 4606
_reflns_threshold_expression >2sigma(I)
_cod_data_source_file ja202743r_si_006.cif
_cod_data_source_block shelxl
_cod_original_formula_sum 'C41.25 H49 Co F6 N6 O9.50 S2'
_cod_database_code 4106284

loop_
_symmetry_equiv_pos_as_xyz
'x, y, z'
'-x, y, -z'
'x+1/2, y+1/2, z'
'-x+1/2, y+1/2, -z'
'-x, -y, -z'
'x, -y, z'
'-x+1/2, -y+1/2, -z'
'x+1/2, -y+1/2, z'

loop_
_atom_site_label
_atom_site_type_symbol
_atom_site_fract_x
_atom_site_fract_y
_atom_site_fract_z
_atom_site_U_iso_or_equiv
_atom_site_adp_type
_atom_site_occupancy
_atom_site_symmetry_multiplicity
_atom_site_calc_flag
_atom_site_refinement_flags
_atom_site_disorder_assembly
_atom_site_disorder_group
Co1 Co 0.68220(3) 0.5000 1.39817(4) 0.0241(2) Uani 1 2 d S . .
S2 S 0.90194(10) 0.5114(8) 1.74334(14) 0.051(2) Uani 0.50 1 d PD A -1
O4 O 0.8493(3) 0.5650(6) 1.7434(6) 0.050(2) Uani 0.50 1 d PD A -1
O5 O 0.8884(8) 0.4240(6) 1.7445(7) 0.132(6) Uani 0.50 1 d PD A -1
O6 O 0.9444(4) 0.5419(6) 1.6791(6) 0.116(4) Uani 0.50 1 d PD A -1
C200 C 0.9419(4) 0.5303(6) 1.8631(8) 0.085(4) Uani 0.50 1 d PD A -1
F4 F 0.9521(5) 0.6122(5) 1.8787(6) 0.137(4) Uani 0.50 1 d PD A -1
F5 F 0.9940(3) 0.4862(9) 1.8732(7) 0.182(6) Uani 0.50 1 d PD A -1
F6 F 0.9093(3) 0.505(2) 1.9315(4) 0.087(3) Uani 0.50 1 d PD A -1
S1 S 0.61821(8) 0.52322(9) 1.61104(12) 0.0312(4) Uani 0.50 1 d PD B -1
O1 O 0.65466(19) 0.4889(17) 1.5391(3) 0.037(4) Uani 0.50 1 d PD B -1
O2 O 0.55432(16) 0.4998(17) 1.5972(3) 0.0444(13) Uani 1 2 d SD B -1
O3 O 0.6314(3) 0.6090(3) 1.6349(5) 0.0548(16) Uani 0.50 1 d PD B -1
C300 C 0.6473(4) 0.4621(6) 1.7170(5) 0.055(2) Uani 0.50 1 d PD B -1
F1 F 0.6242(3) 0.490(2) 1.7951(3) 0.079(4) Uani 0.50 1 d PD B -1
F2 F 0.6320(3) 0.3810(3) 1.7069(4) 0.0683(17) Uani 0.50 1 d PD B -1
F3 F 0.7076(2) 0.4669(5) 1.7290(4) 0.086(3) Uani 0.50 1 d PD B -1
N3 N 0.71341(18) 0.5000 1.2630(3) 0.0270(8) Uani 1 2 d S . .
N1 N 0.62338(13) 0.60255(16) 1.35356(19) 0.0275(6) Uani 1 1 d . B .
N2 N 0.74427(13) 0.60071(16) 1.43362(19) 0.0274(6) Uani 1 1 d . B .
C9 C 0.77846(16) 0.6043(2) 1.5187(2) 0.0329(8) Uani 1 1 d . . .
H9 H 0.7696 0.5657 1.5675 0.040 Uiso 1 1 calc R B .
C11 C 0.82570(17) 0.6612(2) 1.5387(3) 0.0398(8) Uani 1 1 d . B .
H11 H 0.8498 0.6604 1.5987 0.048 Uiso 1 1 calc R . .
C13 C 0.83669(18) 0.7190(2) 1.4692(3) 0.0429(9) Uani 1 1 d . . .
H13 H 0.8687 0.7593 1.4806 0.051 Uiso 1 1 calc R B .
C14 C 0.64403(16) 0.66223(19) 1.2953(2) 0.0292(7) Uani 1 1 d . . .
C15 C 0.56589(16) 0.6089(2) 1.3798(3) 0.0355(8) Uani 1 1 d . . .
H15 H 0.5519 0.5673 1.4217 0.043 Uiso 1 1 calc R B .
C16 C 0.54677(19) 0.7332(2) 1.2887(3) 0.0468(10) Uani 1 1 d . . .
H16 H 0.5206 0.7781 1.2660 0.056 Uiso 1 1 calc R B .
C17 C 0.73765(17) 0.5755(2) 1.1232(2) 0.0320(8) Uani 1 1 d . B .
H17 H 0.7433 0.6282 1.0930 0.038 Uiso 1 1 calc R . .
C19 C 0.52596(18) 0.6732(2) 1.3488(3) 0.0442(9) Uani 1 1 d . B .
H19 H 0.4855 0.6756 1.3685 0.053 Uiso 1 1 calc R . .
C20 C 0.72156(16) 0.57331(19) 1.2160(2) 0.0285(7) Uani 1 1 d . . .
C21 C 0.80080(17) 0.7183(2) 1.3822(3) 0.0372(8) Uani 1 1 d . B .
H21 H 0.8078 0.7585 1.3341 0.045 Uiso 1 1 calc R . .
C23 C 0.75430(15) 0.65830(19) 1.3656(2) 0.0284(7) Uani 1 1 d . . .
C24 C 0.60571(18) 0.7279(2) 1.2616(3) 0.0372(8) Uani 1 1 d . B .
H24 H 0.6203 0.7691 1.2199 0.045 Uiso 1 1 calc R . .
C25 C 0.72679(19) 0.7327(2) 1.2094(3) 0.0386(8) Uani 1 1 d . . .
H25A H 0.7207 0.7848 1.2449 0.058 Uiso 1 1 calc R B .
H25B H 0.6997 0.7326 1.1497 0.058 Uiso 1 1 calc R . .
H25C H 0.7697 0.7292 1.1943 0.058 Uiso 1 1 calc R . .
C29 C 0.71162(16) 0.65634(19) 1.2714(2) 0.0292(7) Uani 1 1 d . B .
N6 N 0.7614(2) 0.5000 0.9814(3) 0.0355(10) Uani 1 2 d S . .
C99 C 0.7458(2) 0.5000 1.0725(3) 0.0316(10) Uani 1 2 d S . .
C98 C 0.7695(2) 0.5787(2) 0.9309(3) 0.0505(11) Uani 1 1 d . . .
H98A H 0.7307 0.6101 0.9256 0.076 Uiso 1 1 calc R B .
H98B H 0.7817 0.5667 0.8665 0.076 Uiso 1 1 calc R . .
H98C H 0.8014 0.6123 0.9666 0.076 Uiso 1 1 calc R . .
O1S O 0.9186(4) 0.6511(6) 1.2895(8) 0.101(3) Uani 0.50 1 d PDU C -1
C1S C 0.8974(6) 0.5115(13) 1.3374(12) 0.123(5) Uani 0.50 1 d PDU C -1
H1S1 H 0.8604 0.5116 1.3722 0.184 Uiso 0.50 1 calc PR C -1
H1S2 H 0.9253 0.4670 1.3630 0.184 Uiso 0.50 1 calc PR C -1
H1S3 H 0.8859 0.5012 1.2690 0.184 Uiso 1 2 calc SR C -1
C2S C 0.9296(5) 0.5970(8) 1.3497(11) 0.088(3) Uani 0.50 1 d PDU C -1
C3S C 0.9730(6) 0.6057(7) 1.4369(9) 0.089(3) Uani 0.50 1 d PDU C -1
H3S1 H 1.0107 0.5743 1.4281 0.134 Uiso 0.50 1 calc PR C -1
H3S2 H 0.9540 0.5833 1.4925 0.134 Uiso 0.50 1 calc PR C -1
H3S3 H 0.9829 0.6654 1.4476 0.134 Uiso 0.50 1 calc PR C -1
O1T O 0.8316(3) 0.7570(4) 1.0312(5) 0.0348(16) Uani 0.373(4) 1 d PDU D -2
C1T C 0.8979(7) 0.6739(11) 1.1391(16) 0.105(7) Uani 0.373(4) 1 d PDU D -2
H1T1 H 0.8611 0.6392 1.1429 0.158 Uiso 0.373(4) 1 calc PR D -2
H1T2 H 0.9118 0.6953 1.2031 0.158 Uiso 0.373(4) 1 calc PR D -2
H1T3 H 0.9305 0.6399 1.1146 0.158 Uiso 0.373(4) 1 calc PR D -2
C2T C 0.8825(8) 0.7484(14) 1.071(2) 0.046(3) Uani 0.373(4) 1 d PDU D -2
C3T C 0.9208(9) 0.8230(12) 1.090(2) 0.123(8) Uani 0.373(4) 1 d PDU D -2
H3T1 H 0.9131 0.8633 1.0372 0.185 Uiso 0.373(4) 1 calc PR D -2
H3T2 H 0.9643 0.8066 1.0955 0.185 Uiso 0.373(4) 1 calc PR D -2
H3T3 H 0.9109 0.8491 1.1502 0.185 Uiso 0.373(4) 1 calc PR D -2
C1P C 1.0955(17) 0.783(3) 0.948(2) 0.037(7) Uani 0.127(4) 1 d PDU D -3
H1P1 H 1.1328 0.7529 0.9331 0.056 Uiso 0.127(4) 1 calc PR D -3
H1P2 H 1.1057 0.8232 0.9998 0.056 Uiso 0.127(4) 1 calc PR D -3
H1P3 H 1.0780 0.8126 0.8905 0.056 Uiso 0.127(4) 1 calc PR D -3
C2P C 1.0531(18) 0.725(2) 0.976(3) 0.045(8) Uani 0.127(4) 1 d PDU D -3
H2P1 H 1.0723 0.6913 1.0304 0.054 Uiso 0.127(4) 1 calc PR D -3
H2P2 H 1.0411 0.6864 0.9224 0.054 Uiso 0.127(4) 1 calc PR D -3
O1P O 0.9910(13) 0.7722(16) 1.010(3) 0.061(6) Uani 0.127(4) 1 d PDU D -3
C3P C 0.9333(18) 0.711(3) 1.037(4) 0.059(8) Uani 0.127(4) 1 d PDU D -3
H3P1 H 0.9157 0.6816 0.9790 0.071 Uiso 0.127(4) 1 calc PR D -3
H3P2 H 0.9489 0.6681 1.0847 0.071 Uiso 0.127(4) 1 calc PR D -3
C4P C 0.888(3) 0.758(5) 1.075(7) 0.046(3) Uani 0.127(4) 1 d PDU D -3
H4P1 H 0.8555 0.7204 1.0945 0.069 Uiso 0.127(4) 1 calc PR D -3
H4P2 H 0.8700 0.7979 1.0269 0.069 Uiso 0.127(4) 1 calc PR D -3
H4P3 H 0.9055 0.7894 1.1316 0.069 Uiso 0.127(4) 1 calc PR D -3
C1V C 0.5689(13) 0.478(3) 1.1192(19) 0.084(9) Uani 0.25 1 d PDU E -3
H1V1 H 0.6094 0.4659 1.1523 0.126 Uiso 0.25 1 calc PR E -3
H1V2 H 0.5373 0.4475 1.1515 0.126 Uiso 0.25 1 calc PR E -3
H1V3 H 0.5608 0.5382 1.1206 0.126 Uiso 0.25 1 calc PR E -3
C2V C 0.5677(14) 0.453(2) 1.035(2) 0.119(9) Uani 0.25 1 d PDU E -3
H2V1 H 0.5750 0.3920 1.0326 0.143 Uiso 0.25 1 calc PR E -3
H2V2 H 0.6002 0.4823 1.0020 0.143 Uiso 0.25 1 calc PR E -3
O1V O 0.5084(16) 0.4733(16) 0.988(2) 0.149(11) Uani 0.25 1 d PDU E -3
C3V C 0.4863(15) 0.5293(19) 0.913(2) 0.124(9) Uani 0.25 1 d PDU E -3
H3V1 H 0.4691 0.5805 0.9403 0.148 Uiso 0.25 1 calc PR E -3
H3V2 H 0.5208 0.5465 0.8754 0.148 Uiso 0.25 1 calc PR E -3
C4V C 0.4464(13) 0.494(5) 0.8590(17) 0.069(8) Uani 0.25 1 d PDU E -3
H4V1 H 0.4328 0.5318 0.8058 0.104 Uiso 0.25 1 calc PR E -3
H4V2 H 0.4114 0.4800 0.8952 0.104 Uiso 0.25 1 calc PR E -3
H4V3 H 0.4632 0.4424 0.8334 0.104 Uiso 0.25 1 calc PR E -3

loop_
_atom_site_aniso_label
_atom_site_aniso_U_11
_atom_site_aniso_U_22
_atom_site_aniso_U_33
_atom_site_aniso_U_23
_atom_site_aniso_U_13
_atom_site_aniso_U_12
Co1 0.0289(4) 0.0187(3) 0.0249(3) 0.000 0.0036(2) 0.000
S2 0.0685(11) 0.043(7) 0.0451(9) 0.0079(15) 0.0199(8) 0.012(2)
O4 0.040(3) 0.071(6) 0.039(3) 0.003(3) 0.010(3) 0.007(3)
O5 0.299(19) 0.014(4) 0.073(6) -0.007(3) -0.035(10) -0.012(8)
O6 0.112(6) 0.139(8) 0.111(6) 0.080(6) 0.079(5) 0.083(6)
C200 0.060(6) 0.066(7) 0.122(10) 0.053(6) -0.029(6) -0.024(5)
F4 0.182(9) 0.093(6) 0.119(6) 0.048(5) -0.079(6) -0.077(6)
F5 0.059(4) 0.271(14) 0.213(9) 0.205(11) 0.003(5) 0.052(7)
F6 0.120(4) 0.081(7) 0.055(3) 0.018(9) -0.019(3) -0.022(12)
S1 0.0349(8) 0.0262(11) 0.0337(8) -0.0009(5) 0.0092(6) -0.0005(6)
O1 0.0309(19) 0.050(13) 0.0299(18) 0.004(3) 0.0057(15) 0.003(3)
O2 0.0303(19) 0.050(3) 0.054(3) -0.019(11) 0.008(2) 0.000(15)
O3 0.064(4) 0.029(3) 0.074(4) -0.012(3) 0.022(3) -0.013(3)
C300 0.062(5) 0.072(6) 0.031(4) -0.004(4) 0.012(4) 0.020(4)
F1 0.112(4) 0.096(12) 0.0333(19) 0.005(5) 0.026(2) 0.022(9)
F2 0.102(5) 0.044(3) 0.062(3) 0.020(3) 0.027(3) 0.032(3)
F3 0.056(3) 0.147(9) 0.051(3) 0.012(3) -0.014(2) 0.010(3)
N3 0.037(2) 0.0163(18) 0.0279(19) 0.000 0.0045(16) 0.000
N1 0.0330(14) 0.0203(13) 0.0289(14) -0.0017(10) 0.0012(11) 0.0002(11)
N2 0.0314(14) 0.0212(13) 0.0299(14) -0.0037(11) 0.0039(11) 0.0009(11)
C9 0.0409(19) 0.0245(17) 0.0326(17) -0.0047(13) -0.0014(14) 0.0028(14)
C11 0.041(2) 0.0332(19) 0.044(2) -0.0104(16) -0.0033(16) -0.0014(16)
C13 0.038(2) 0.036(2) 0.056(2) -0.0126(17) 0.0057(17) -0.0105(16)
C14 0.0411(19) 0.0186(15) 0.0271(16) -0.0037(12) -0.0008(13) -0.0005(13)
C15 0.0332(18) 0.0275(18) 0.046(2) 0.0016(15) 0.0025(15) 0.0017(14)
C16 0.047(2) 0.0272(19) 0.063(3) 0.0050(17) -0.0082(19) 0.0091(17)
C17 0.048(2) 0.0180(16) 0.0308(17) 0.0022(13) 0.0075(15) -0.0015(14)
C19 0.037(2) 0.0315(19) 0.064(2) 0.0010(18) 0.0007(18) 0.0051(16)
C20 0.0398(18) 0.0171(16) 0.0290(16) 0.0005(12) 0.0053(13) 0.0001(13)
C21 0.042(2) 0.0268(17) 0.044(2) -0.0055(15) 0.0123(16) -0.0042(15)
C23 0.0337(17) 0.0202(15) 0.0324(16) -0.0050(13) 0.0083(13) 0.0003(13)
C24 0.048(2) 0.0213(16) 0.0409(19) 0.0007(14) -0.0040(16) 0.0012(15)
C25 0.060(2) 0.0202(16) 0.0368(18) 0.0012(14) 0.0104(17) -0.0028(16)
C29 0.0427(19) 0.0164(15) 0.0294(16) -0.0007(12) 0.0081(14) -0.0015(13)
N6 0.054(3) 0.026(2) 0.027(2) 0.000 0.0116(18) 0.000
C99 0.041(3) 0.025(2) 0.029(2) 0.000 0.007(2) 0.000
C98 0.088(3) 0.033(2) 0.0332(19) 0.0043(16) 0.021(2) -0.002(2)
O1S 0.075(5) 0.091(6) 0.143(8) 0.025(6) 0.045(5) -0.001(5)
C1S 0.098(8) 0.066(9) 0.216(14) -0.016(10) 0.080(8) 0.001(8)
C2S 0.067(7) 0.070(7) 0.136(9) 0.013(6) 0.063(6) 0.005(5)
C3S 0.093(8) 0.061(7) 0.124(8) 0.022(6) 0.063(5) 0.017(6)
O1T 0.045(4) 0.015(3) 0.044(4) -0.006(3) -0.002(3) -0.001(3)
C1T 0.048(8) 0.087(11) 0.172(18) 0.040(11) -0.040(10) 0.000(8)
C2T 0.040(5) 0.044(7) 0.055(6) -0.008(5) 0.009(4) -0.008(4)
C3T 0.077(12) 0.085(11) 0.20(2) 0.019(13) -0.054(13) -0.030(9)
C1P 0.030(11) 0.058(16) 0.021(12) 0.002(11) -0.011(9) 0.011(11)
C2P 0.045(12) 0.058(14) 0.034(14) -0.005(11) 0.014(11) 0.010(10)
O1P 0.046(11) 0.077(12) 0.061(14) -0.003(12) 0.014(9) 0.016(9)
C3P 0.044(12) 0.077(15) 0.056(16) -0.011(13) 0.001(12) 0.008(10)
C4P 0.040(5) 0.044(7) 0.055(6) -0.008(5) 0.009(4) -0.008(4)
C1V 0.064(12) 0.09(2) 0.095(11) 0.027(12) 0.005(9) -0.006(12)
C2V 0.116(14) 0.132(16) 0.101(12) 0.002(12) -0.040(12) -0.024(13)
O1V 0.117(13) 0.208(18) 0.115(13) 0.036(12) -0.028(11) -0.033(13)
C3V 0.122(14) 0.149(18) 0.088(12) -0.016(11) -0.054(11) -0.021(12)
C4V 0.091(14) 0.042(15) 0.071(10) -0.015(14) -0.010(9) -0.011(15)

loop_
_atom_type_symbol
_atom_type_description
_atom_type_scat_dispersion_real
_atom_type_scat_dispersion_imag
_atom_type_scat_source
C C 0.0033 0.0016 'International Tables Vol C Tables 4.2.6.8 and 6.1.1.4'
H H 0.0000 0.0000 'International Tables Vol C Tables 4.2.6.8 and 6.1.1.4'
N N 0.0061 0.0033 'International Tables Vol C Tables 4.2.6.8 and 6.1.1.4'
O O 0.0106 0.0060 'International Tables Vol C Tables 4.2.6.8 and 6.1.1.4'
F F 0.0171 0.0103 'International Tables Vol C Tables 4.2.6.8 and 6.1.1.4'
S S 0.1246 0.1234 'International Tables Vol C Tables 4.2.6.8 and 6.1.1.4'
Co Co 0.3494 0.9721 'International Tables Vol C Tables 4.2.6.8 and 6.1.1.4'

loop_
_geom_angle_atom_site_label_1
_geom_angle_atom_site_label_2
_geom_angle_atom_site_label_3
_geom_angle
_geom_angle_site_symmetry_1
_geom_angle_site_symmetry_3
N3 Co1 O1 174.5(7) . .
N3 Co1 O1 174.5(7) . 6_565
O1 Co1 O1 9.6(15) . 6_565
N3 Co1 N2 87.58(10) . .
O1 Co1 N2 94.2(6) . .
O1 Co1 N2 87.0(6) 6_565 .
N3 Co1 N2 87.58(10) . 6_565
O1 Co1 N2 87.0(6) . 6_565
O1 Co1 N2 94.2(6) 6_565 6_565
N2 Co1 N2 97.52(15) . 6_565
N3 Co1 N1 88.38(10) . 6_565
O1 Co1 N1 89.7(6) . 6_565
O1 Co1 N1 97.0(6) 6_565 6_565
N2 Co1 N1 175.84(10) . 6_565
N2 Co1 N1 81.33(11) 6_565 6_565
N3 Co1 N1 88.38(10) . .
O1 Co1 N1 97.0(6) . .
O1 Co1 N1 89.7(6) 6_565 .
N2 Co1 N1 81.33(11) . .
N2 Co1 N1 175.84(10) 6_565 .
N1 Co1 N1 99.53(15) 6_565 .
O5 S2 O4 114.4(9) . .
O5 S2 O6 119.1(10) . .
O4 S2 O6 111.4(8) . .
O5 S2 C200 103.4(7) . .
O4 S2 C200 102.6(6) . .
O6 S2 C200 103.5(6) . .
F6 C200 F5 105.9(12) . .
F6 C200 F4 106.2(16) . .
F5 C200 F4 111.4(10) . .
F6 C200 S2 111.7(7) . .
F5 C200 S2 110.0(9) . .
F4 C200 S2 111.5(7) . .
O3 S1 O1 114.3(10) . .
O3 S1 O2 116.8(10) . .
O1 S1 O2 113.4(7) . .
O3 S1 C300 105.5(4) . .
O1 S1 C300 100.9(7) . .
O2 S1 C300 103.5(8) . .
S1 O1 Co1 146.7(14) . .
F3 C300 F1 109.1(7) . .
F3 C300 F2 108.0(7) . .
F1 C300 F2 107.8(15) . .
F3 C300 S1 110.0(6) . .
F1 C300 S1 110.8(10) . .
F2 C300 S1 111.1(6) . .
C20 N3 C20 118.3(4) 6_565 .
C20 N3 Co1 120.75(19) 6_565 .
C20 N3 Co1 120.75(19) . .
C15 N1 C14 118.8(3) . .
C15 N1 Co1 122.1(2) . .
C14 N1 Co1 119.1(2) . .
C9 N2 C23 118.7(3) . .
C9 N2 Co1 122.0(2) . .
C23 N2 Co1 119.0(2) . .
N2 C9 C11 123.5(3) . .
C13 C11 C9 117.9(3) . .
C11 C13 C21 119.6(3) . .
N1 C14 C24 120.3(3) . .
N1 C14 C29 117.6(3) . .
C24 C14 C29 122.0(3) . .
N1 C15 C19 123.2(3) . .
C19 C16 C24 119.6(4) . .
C20 C17 C99 120.5(3) . .
C16 C19 C15 117.9(4) . .
N3 C20 C17 122.3(3) . .
N3 C20 C29 117.2(3) . .
C17 C20 C29 120.5(3) . .
C13 C21 C23 119.9(3) . .
N2 C23 C21 120.4(3) . .
N2 C23 C29 117.6(3) . .
C21 C23 C29 122.0(3) . .
C16 C24 C14 120.1(3) . .
C25 C29 C23 108.6(3) . .
C25 C29 C14 109.3(3) . .
C23 C29 C14 109.3(3) . .
C25 C29 C20 109.9(3) . .
C23 C29 C20 110.0(3) . .
C14 C29 C20 109.7(3) . .
C99 N6 C98 120.7(2) . .
C99 N6 C98 120.7(2) . 6_565
C98 N6 C98 118.6(4) . 6_565
N6 C99 C17 121.9(2) . .
N6 C99 C17 121.9(2) . 6_565
C17 C99 C17 116.2(4) . 6_565
O1S C2S C3S 125.3(12) . .
O1S C2S C1S 119.3(15) . .
C3S C2S C1S 115.4(12) . .
O1T C2T C3T 118.8(17) . .
O1T C2T C1T 120.9(15) . .
C3T C2T C1T 114.8(18) . .
C1P C2P O1P 112(3) . .
C2P O1P C3P 117(2) . .
C4P C3P O1P 111(3) . .
C1V C2V O1V 108(3) . .
C3V O1V C2V 135(3) . .
C4V C3V O1V 110(3) . .

loop_
_geom_bond_atom_site_label_1
_geom_bond_atom_site_label_2
_geom_bond_distance
_geom_bond_site_symmetry_2
Co1 N3 2.065(4) .
Co1 O1 2.118(5) .
Co1 O1 2.118(5) 6_565
Co1 N2 2.126(3) .
Co1 N2 2.126(3) 6_565
Co1 N1 2.133(3) 6_565
Co1 N1 2.133(3) .
S2 O5 1.419(10) .
S2 O4 1.430(10) .
S2 O6 1.432(8) .
S2 C200 1.842(10) .
C200 F6 1.308(13) .
C200 F5 1.333(11) .
C200 F4 1.334(11) .
S1 O3 1.425(6) .
S1 O1 1.443(11) .
S1 O2 1.440(8) .
S1 C300 1.836(8) .
C300 F3 1.316(9) .
C300 F1 1.322(12) .
C300 F2 1.335(10) .
N3 C20 1.356(4) 6_565
N3 C20 1.356(4) .
N1 C15 1.343(4) .
N1 C14 1.353(4) .
N2 C9 1.348(4) .
N2 C23 1.351(4) .
C9 C11 1.381(5) .
C11 C13 1.374(6) .
C13 C21 1.386(6) .
C14 C24 1.392(5) .
C14 C29 1.545(5) .
C15 C19 1.387(5) .
C16 C19 1.375(6) .
C16 C24 1.377(6) .
C17 C20 1.374(5) .
C17 C99 1.412(4) .
C20 C29 1.554(4) .
C21 C23 1.397(5) .
C23 C29 1.545(5) .
C25 C29 1.543(4) .
N6 C99 1.347(6) .
N6 C98 1.453(4) .
N6 C98 1.453(4) 6_565
C99 C17 1.412(4) 6_565
O1S C2S 1.212(15) .
C1S C2S 1.53(2) .
C2S C3S 1.482(18) .
O1T C2T 1.205(19) .
C1T C2T 1.54(2) .
C2T C3T 1.46(2) .
C1P C2P 1.38(4) .
C2P O1P 1.65(3) .
O1P C3P 1.66(3) .
C3P C4P 1.39(4) .
C1V C2V 1.24(3) .
C2V O1V 1.43(3) .
O1V C3V 1.43(3) .
C3V C4V 1.23(3) .
